data_4083069
loop_
_publ_author_name
'Arzumanyan, Ashot V.'
'Novikov, Roman A.'
'Terent&#x2019;ev, Alexander O.'
'Platonov, Maxim M.'
'Lakhtin, Valentin G.'
'Arkhipov, Dmitry E.'
'Korlyukov, Alexander A.'
'Chernyshev, Vladimir V.'
'Fitch, Andrew N.'
'Zdvizhkov, Alexander T.'
'Krylov, Igor B.'
'Tomilov, Yury V.'
'Nikishin, Gennady I.'

_publ_section_title
;
 Nature Chooses Rings: Synthesis of Silicon-Containing Macrocyclic
 Peroxides
;
_journal_issue 9
_journal_name_full Organometallics
_journal_page_first 2230
_journal_paper_doi 10.1021/om500095x
_journal_volume 33
_journal_year 2014
_chemical_formula_moiety 'C20 H36 O6 Si2'
_chemical_formula_sum 'C20 H36 O6 Si2'
_chemical_formula_weight 428.67
_chemical_name_systematic
; 
 ? 
;
_space_group_IT_number 2
_symmetry_cell_setting triclinic
_symmetry_space_group_name_Hall '-P 1'
_symmetry_space_group_name_H-M 'P -1'
_atom_sites_solution_hydrogens geom
_atom_sites_solution_primary direct
_atom_sites_solution_secondary difmap
_audit_creation_method SHELXL-97
_cell_angle_alpha 99.111(2)
_cell_angle_beta 113.255(2)
_cell_angle_gamma 105.766(2)
_cell_formula_units_Z 2
_cell_length_a 9.9058(8)
_cell_length_b 11.5174(10)
_cell_length_c 12.2235(10)
_cell_measurement_reflns_used 9991
_cell_measurement_temperature 120(2)
_cell_measurement_theta_max 30.54
_cell_measurement_theta_min 2.26
_cell_volume 1176.11(17)
_computing_cell_refinement 'APEX2 (Bruker, 2005)'
_computing_data_collection 'APEX2 (Bruker, 2005)'
_computing_data_reduction 'APEX2 (Bruker, 2005)'
_computing_molecular_graphics 'SHELXTL ver. 5.1 (Sheldrick, 1998)'
_computing_publication_material 'SHELXTL ver. 5.1 (Sheldrick, 1998)'
_computing_structure_refinement 'SHELXTL ver. 5.1 (Sheldrick, 1998)'
_computing_structure_solution 'SHELXTL ver. 5.1 (Sheldrick, 1998)'
_diffrn_ambient_temperature 120(2)
_diffrn_measured_fraction_theta_full 0.995
_diffrn_measured_fraction_theta_max 0.995
_diffrn_measurement_device_type 'Bruker APEX II CCD area detector'
_diffrn_measurement_method '\f and \w scans'
_diffrn_radiation_monochromator graphite
_diffrn_radiation_source 'fine-focus sealed tube'
_diffrn_radiation_type MoK\a
_diffrn_radiation_wavelength 0.71073
_diffrn_reflns_av_R_equivalents 0.0000
_diffrn_reflns_av_sigmaI/netI 0.0317
_diffrn_reflns_limit_h_max 12
_diffrn_reflns_limit_h_min -13
_diffrn_reflns_limit_k_max 15
_diffrn_reflns_limit_k_min -16
_diffrn_reflns_limit_l_max 17
_diffrn_reflns_limit_l_min 0
_diffrn_reflns_number 6822
_diffrn_reflns_theta_full 30.01
_diffrn_reflns_theta_max 30.01
_diffrn_reflns_theta_min 1.90
_exptl_absorpt_coefficient_mu 0.182
_exptl_absorpt_correction_T_max 0.9612
_exptl_absorpt_correction_T_min 0.9459
_exptl_absorpt_correction_type multi-scan
_exptl_absorpt_process_details 'APEX2 (Bruker, 2005)'
_exptl_crystal_colour colorless
_exptl_crystal_density_diffrn 1.210
_exptl_crystal_density_method 'not measured'
_exptl_crystal_description prism
_exptl_crystal_F_000 464
_exptl_crystal_size_max 0.31
_exptl_crystal_size_mid 0.23
_exptl_crystal_size_min 0.22
_refine_diff_density_max 0.429
_refine_diff_density_min -0.296
_refine_diff_density_rms 0.056
_refine_ls_extinction_method none
_refine_ls_goodness_of_fit_ref 1.083
_refine_ls_hydrogen_treatment constr
_refine_ls_matrix_type full
_refine_ls_number_parameters 258
_refine_ls_number_reflns 6822
_refine_ls_number_restraints 0
_refine_ls_restrained_S_all 1.083
_refine_ls_R_factor_all 0.0523
_refine_ls_R_factor_gt 0.0420
_refine_ls_shift/su_max 0.000
_refine_ls_shift/su_mean 0.000
_refine_ls_structure_factor_coef Fsqd
_refine_ls_weighting_details 'calc w=1/[\s^2^(Fo^2^)+(0.0396P)^2^+0.7605P] where P=(Fo^2^+2Fc^2^)/3'
_refine_ls_weighting_scheme calc
_refine_ls_wR_factor_gt 0.1043
_refine_ls_wR_factor_ref 0.1092
_reflns_number_gt 5917
_reflns_number_total 6822
_reflns_threshold_expression I>2u(I)
_cod_data_source_file om500095x_si_002.cif
_cod_data_source_block 10'
_cod_depositor_comments
;
The following automatic conversions were performed:

'_symmetry_cell_setting' value 'Triclinic' changed to 'triclinic'
according to
/usr/data/users/saulius/crontab/automatic-downloads/rss-feeds/ACS/lib/dictionaries/cif_core.dic
dictionary named 'cif_core.dic' version 2.4.2 from 2011-04-26.

Automatic conversion script
Id: cif_fix_values 2281 2013-09-26 08:29:07Z andrius 

 Adding full bibliography for 4083066--4083069.cif.
;
_cod_database_code 4083069

loop_
_symmetry_equiv_pos_as_xyz
'x, y, z'
'-x, -y, -z'

loop_
_atom_site_label
_atom_site_type_symbol
_atom_site_fract_x
_atom_site_fract_y
_atom_site_fract_z
_atom_site_U_iso_or_equiv
_atom_site_adp_type
_atom_site_occupancy
_atom_site_symmetry_multiplicity
_atom_site_calc_flag
_atom_site_refinement_flags
Si1 Si 0.47475(5) -0.17362(4) 0.17376(4) 0.01793(10) Uani 1 1 d .
Si2 Si -0.06483(5) -0.32089(4) 0.11641(5) 0.02067(11) Uani 1 1 d .
O1 O -0.11413(14) -0.19349(11) 0.12993(12) 0.0223(3) Uani 1 1 d .
O2 O -0.00749(14) -0.11041(11) 0.26021(11) 0.0200(2) Uani 1 1 d .
O3 O 0.17394(13) 0.02443(12) 0.21401(11) 0.0190(2) Uani 1 1 d .
O4 O 0.32575(13) 0.04106(11) 0.31976(11) 0.0190(2) Uani 1 1 d .
O5 O 0.48482(14) 0.05245(11) 0.21778(11) 0.0195(2) Uani 1 1 d .
O6 O 0.56646(14) -0.02874(11) 0.27607(12) 0.0214(2) Uani 1 1 d .
C1 C 0.5956(2) -0.26017(18) 0.25422(18) 0.0262(4) Uani 1 1 d .
H1A H 0.6048 -0.2495 0.3383 0.039 Uiso 1 1 calc R
H1B H 0.7011 -0.2266 0.2600 0.039 Uiso 1 1 calc R
H1C H 0.5449 -0.3503 0.2070 0.039 Uiso 1 1 calc R
C2 C 0.4671(2) -0.1755(2) 0.02069(17) 0.0307(4) Uani 1 1 d .
H2A H 0.4174 -0.1172 -0.0119 0.046 Uiso 1 1 calc R
H2B H 0.4051 -0.2612 -0.0373 0.046 Uiso 1 1 calc R
H2C H 0.5746 -0.1489 0.0297 0.046 Uiso 1 1 calc R
C3 C 0.2711(2) -0.23724(16) 0.15113(16) 0.0201(3) Uani 1 1 d .
C4 C 0.1366(2) -0.27379(16) 0.13528(16) 0.0215(3) Uani 1 1 d .
C5 C -0.0769(3) -0.3997(2) 0.2339(2) 0.0373(5) Uani 1 1 d .
H5A H -0.0096 -0.3391 0.3176 0.056 Uiso 1 1 calc R
H5B H -0.0410 -0.4706 0.2268 0.056 Uiso 1 1 calc R
H5C H -0.1866 -0.4313 0.2199 0.056 Uiso 1 1 calc R
C6 C -0.2104(2) -0.41773(18) -0.0452(2) 0.0337(4) Uani 1 1 d .
H6A H -0.2009 -0.3695 -0.1027 0.051 Uiso 1 1 calc R
H6B H -0.3173 -0.4400 -0.0529 0.051 Uiso 1 1 calc R
H6C H -0.1905 -0.4951 -0.0657 0.051 Uiso 1 1 calc R
C7 C 0.05819(18) 0.01531(15) 0.25687(15) 0.0174(3) Uani 1 1 d .
C8 C -0.06515(19) 0.04963(17) 0.15906(16) 0.0210(3) Uani 1 1 d .
H8A H -0.1696 0.0064 0.1539 0.025 Uiso 1 1 calc R
H8B H -0.0712 0.0163 0.0768 0.025 Uiso 1 1 calc R
C9 C -0.0339(2) 0.19134(17) 0.18360(18) 0.0244(3) Uani 1 1 d .
H9A H 0.0815 0.2386 0.2221 0.029 Uiso 1 1 calc R
H9B H -0.0830 0.2080 0.1028 0.029 Uiso 1 1 calc R
C10 C -0.0976(2) 0.24125(17) 0.26857(19) 0.0267(4) Uani 1 1 d .
H10A H -0.0965 0.3263 0.2631 0.032 Uiso 1 1 calc R
H10B H -0.2091 0.1853 0.2364 0.032 Uiso 1 1 calc R
C11 C -0.0080(2) 0.25053(17) 0.40522(19) 0.0270(4) Uani 1 1 d .
H11A H -0.0624 0.2795 0.4503 0.032 Uiso 1 1 calc R
H11B H 0.0992 0.3158 0.4408 0.032 Uiso 1 1 calc R
C12 C 0.0078(2) 0.12739(17) 0.42918(16) 0.0214(3) Uani 1 1 d .
H12A H 0.0421 0.1361 0.5189 0.026 Uiso 1 1 calc R
H12B H -0.0970 0.0581 0.3811 0.026 Uiso 1 1 calc R
C13 C 0.12571(19) 0.09206(16) 0.39291(15) 0.0191(3) Uani 1 1 d .
H13A H 0.1717 0.0430 0.4468 0.023 Uiso 1 1 calc R
H13B H 0.2129 0.1709 0.4108 0.023 Uiso 1 1 calc R
C14 C 0.45206(18) 0.12163(15) 0.30636(15) 0.0173(3) Uani 1 1 d .
C15 C 0.41059(19) 0.22225(15) 0.24701(16) 0.0189(3) Uani 1 1 d .
H15A H 0.3427 0.2511 0.2773 0.023 Uiso 1 1 calc R
H15B H 0.3479 0.1829 0.1555 0.023 Uiso 1 1 calc R
C16 C 0.55281(19) 0.33817(16) 0.27351(16) 0.0207(3) Uani 1 1 d .
H16A H 0.6416 0.3110 0.2799 0.025 Uiso 1 1 calc R
H16B H 0.5244 0.3730 0.2021 0.025 Uiso 1 1 calc R
C17 C 0.6081(2) 0.44270(17) 0.39281(18) 0.0256(4) Uani 1 1 d .
H17A H 0.6805 0.5210 0.3924 0.031 Uiso 1 1 calc R
H17B H 0.5152 0.4597 0.3924 0.031 Uiso 1 1 calc R
C18 C 0.6922(2) 0.41263(17) 0.51308(17) 0.0259(4) Uani 1 1 d .
H18A H 0.7155 0.4824 0.5845 0.031 Uiso 1 1 calc R
H18B H 0.7946 0.4106 0.5203 0.031 Uiso 1 1 calc R
C19 C 0.6016(2) 0.28815(18) 0.52407(16) 0.0240(3) Uani 1 1 d .
H19A H 0.4935 0.2847 0.5050 0.029 Uiso 1 1 calc R
H19B H 0.6541 0.2875 0.6116 0.029 Uiso 1 1 calc R
C20 C 0.58941(19) 0.16882(16) 0.43801(16) 0.0206(3) Uani 1 1 d .
H20A H 0.6892 0.1864 0.4317 0.025 Uiso 1 1 calc R
H20B H 0.5792 0.1002 0.4773 0.025 Uiso 1 1 calc R

loop_
_atom_site_aniso_label
_atom_site_aniso_U_11
_atom_site_aniso_U_22
_atom_site_aniso_U_33
_atom_site_aniso_U_23
_atom_site_aniso_U_13
_atom_site_aniso_U_12
Si1 0.0138(2) 0.0202(2) 0.0192(2) 0.00540(17) 0.00729(17) 0.00615(17)
Si2 0.0136(2) 0.0175(2) 0.0283(2) 0.00718(18) 0.00762(18) 0.00476(17)
O1 0.0145(5) 0.0181(6) 0.0253(6) 0.0018(5) 0.0038(5) 0.0038(4)
O2 0.0171(5) 0.0174(5) 0.0213(6) 0.0053(4) 0.0072(5) 0.0031(4)
O3 0.0119(5) 0.0266(6) 0.0163(5) 0.0072(5) 0.0048(4) 0.0061(4)
O4 0.0115(5) 0.0247(6) 0.0203(6) 0.0102(5) 0.0059(4) 0.0060(4)
O5 0.0192(6) 0.0222(6) 0.0204(6) 0.0084(5) 0.0096(5) 0.0104(5)
O6 0.0162(5) 0.0209(6) 0.0257(6) 0.0063(5) 0.0065(5) 0.0097(5)
C1 0.0207(8) 0.0277(9) 0.0313(9) 0.0091(7) 0.0107(7) 0.0126(7)
C2 0.0244(9) 0.0398(11) 0.0222(9) 0.0056(8) 0.0114(7) 0.0047(8)
C3 0.0184(7) 0.0187(7) 0.0227(8) 0.0064(6) 0.0085(6) 0.0073(6)
C4 0.0195(8) 0.0208(8) 0.0241(8) 0.0074(6) 0.0089(7) 0.0084(6)
C5 0.0345(11) 0.0368(11) 0.0550(14) 0.0279(10) 0.0272(10) 0.0158(9)
C6 0.0216(9) 0.0224(9) 0.0389(11) -0.0012(8) 0.0021(8) 0.0056(7)
C7 0.0138(7) 0.0176(7) 0.0207(8) 0.0066(6) 0.0083(6) 0.0049(6)
C8 0.0161(7) 0.0255(8) 0.0198(8) 0.0083(6) 0.0055(6) 0.0084(6)
C9 0.0202(8) 0.0256(8) 0.0324(9) 0.0164(7) 0.0126(7) 0.0104(7)
C10 0.0213(8) 0.0211(8) 0.0403(10) 0.0122(7) 0.0143(8) 0.0099(7)
C11 0.0207(8) 0.0227(8) 0.0344(10) 0.0035(7) 0.0129(7) 0.0061(7)
C12 0.0172(7) 0.0252(8) 0.0215(8) 0.0060(6) 0.0102(6) 0.0060(6)
C13 0.0145(7) 0.0233(8) 0.0185(7) 0.0064(6) 0.0069(6) 0.0067(6)
C14 0.0139(7) 0.0193(7) 0.0188(7) 0.0057(6) 0.0078(6) 0.0056(6)
C15 0.0156(7) 0.0192(7) 0.0206(8) 0.0067(6) 0.0073(6) 0.0057(6)
C16 0.0179(7) 0.0207(8) 0.0248(8) 0.0089(6) 0.0104(7) 0.0071(6)
C17 0.0229(8) 0.0192(8) 0.0301(9) 0.0040(7) 0.0101(7) 0.0064(7)
C18 0.0207(8) 0.0236(8) 0.0251(9) 0.0007(7) 0.0069(7) 0.0054(7)
C19 0.0209(8) 0.0291(9) 0.0188(8) 0.0046(7) 0.0082(7) 0.0077(7)
C20 0.0151(7) 0.0228(8) 0.0201(8) 0.0066(6) 0.0051(6) 0.0062(6)

loop_
_atom_type_symbol
_atom_type_description
_atom_type_scat_dispersion_real
_atom_type_scat_dispersion_imag
_atom_type_scat_source
C C 0.0033 0.0016 'International Tables Vol C Tables 4.2.6.8 and 6.1.1.4'
H H 0.0000 0.0000 'International Tables Vol C Tables 4.2.6.8 and 6.1.1.4'
O O 0.0106 0.0060 'International Tables Vol C Tables 4.2.6.8 and 6.1.1.4'
Si Si 0.0817 0.0704 'International Tables Vol C Tables 4.2.6.8 and 6.1.1.4'

loop_
_geom_angle_atom_site_label_1
_geom_angle_atom_site_label_2
_geom_angle_atom_site_label_3
_geom_angle
O6 Si1 C3 108.86(7)
O6 Si1 C2 112.94(8)
C3 Si1 C2 108.24(8)
O6 Si1 C1 102.11(8)
C3 Si1 C1 112.12(8)
C2 Si1 C1 112.50(9)
O1 Si2 C4 109.45(7)
O1 Si2 C5 111.61(9)
C4 Si2 C5 109.11(9)
O1 Si2 C6 101.78(8)
C4 Si2 C6 111.29(9)
C5 Si2 C6 113.40(11)
O2 O1 Si2 106.37(9)
C7 O2 O1 108.42(11)
C7 O3 O4 108.93(11)
C14 O4 O3 108.68(11)
C14 O5 O6 108.56(11)
O5 O6 Si1 107.08(9)
Si1 C1 H1A 109.5
Si1 C1 H1B 109.5
H1A C1 H1B 109.5
Si1 C1 H1C 109.5
H1A C1 H1C 109.5
H1B C1 H1C 109.5
Si1 C2 H2A 109.5
Si1 C2 H2B 109.5
H2A C2 H2B 109.5
Si1 C2 H2C 109.5
H2A C2 H2C 109.5
H2B C2 H2C 109.5
C4 C3 Si1 176.91(15)
C3 C4 Si2 176.98(16)
Si2 C5 H5A 109.5
Si2 C5 H5B 109.5
H5A C5 H5B 109.5
Si2 C5 H5C 109.5
H5A C5 H5C 109.5
H5B C5 H5C 109.5
Si2 C6 H6A 109.5
Si2 C6 H6B 109.5
H6A C6 H6B 109.5
Si2 C6 H6C 109.5
H6A C6 H6C 109.5
H6B C6 H6C 109.5
O3 C7 O2 110.80(13)
O3 C7 C8 102.74(13)
O2 C7 C8 111.48(13)
O3 C7 C13 113.74(13)
O2 C7 C13 101.51(13)
C8 C7 C13 116.83(14)
C7 C8 C9 115.22(14)
C7 C8 H8A 108.5
C9 C8 H8A 108.5
C7 C8 H8B 108.5
C9 C8 H8B 108.5
H8A C8 H8B 107.5
C10 C9 C8 113.63(14)
C10 C9 H9A 108.8
C8 C9 H9A 108.8
C10 C9 H9B 108.8
C8 C9 H9B 108.8
H9A C9 H9B 107.7
C11 C10 C9 115.50(15)
C11 C10 H10A 108.4
C9 C10 H10A 108.4
C11 C10 H10B 108.4
C9 C10 H10B 108.4
H10A C10 H10B 107.5
C10 C11 C12 114.89(15)
C10 C11 H11A 108.5
C12 C11 H11A 108.5
C10 C11 H11B 108.5
C12 C11 H11B 108.5
H11A C11 H11B 107.5
C13 C12 C11 112.88(14)
C13 C12 H12A 109.0
C11 C12 H12A 109.0
C13 C12 H12B 109.0
C11 C12 H12B 109.0
H12A C12 H12B 107.8
C12 C13 C7 115.46(13)
C12 C13 H13A 108.4
C7 C13 H13A 108.4
C12 C13 H13B 108.4
C7 C13 H13B 108.4
H13A C13 H13B 107.5
O4 C14 O5 110.84(13)
O4 C14 C15 113.24(13)
O5 C14 C15 101.54(13)
O4 C14 C20 102.91(13)
O5 C14 C20 111.88(13)
C15 C14 C20 116.71(14)
C14 C15 C16 115.00(13)
C14 C15 H15A 108.5
C16 C15 H15A 108.5
C14 C15 H15B 108.5
C16 C15 H15B 108.5
H15A C15 H15B 107.5
C17 C16 C15 113.68(14)
C17 C16 H16A 108.8
C15 C16 H16A 108.8
C17 C16 H16B 108.8
C15 C16 H16B 108.8
H16A C16 H16B 107.7
C18 C17 C16 114.46(15)
C18 C17 H17A 108.6
C16 C17 H17A 108.6
C18 C17 H17B 108.6
C16 C17 H17B 108.6
H17A C17 H17B 107.6
C17 C18 C19 115.51(15)
C17 C18 H18A 108.4
C19 C18 H18A 108.4
C17 C18 H18B 108.4
C19 C18 H18B 108.4
H18A C18 H18B 107.5
C18 C19 C20 114.64(15)
C18 C19 H19A 108.6
C20 C19 H19A 108.6
C18 C19 H19B 108.6
C20 C19 H19B 108.6
H19A C19 H19B 107.6
C14 C20 C19 115.13(14)
C14 C20 H20A 108.5
C19 C20 H20A 108.5
C14 C20 H20B 108.5
C19 C20 H20B 108.5
H20A C20 H20B 107.5

loop_
_geom_bond_atom_site_label_1
_geom_bond_atom_site_label_2
_geom_bond_distance
Si1 O6 1.6710(13)
Si1 C3 1.8371(18)
Si1 C2 1.8388(19)
Si1 C1 1.8501(18)
Si2 O1 1.6719(13)
Si2 C4 1.8264(18)
Si2 C5 1.841(2)
Si2 C6 1.845(2)
O1 O2 1.4857(17)
O2 C7 1.4315(19)
O3 C7 1.4235(19)
O3 O4 1.4830(15)
O4 C14 1.4256(19)
O5 C14 1.434(2)
O5 O6 1.4843(16)
C1 H1A 0.9800
C1 H1B 0.9800
C1 H1C 0.9800
C2 H2A 0.9800
C2 H2B 0.9800
C2 H2C 0.9800
C3 C4 1.207(2)
C5 H5A 0.9800
C5 H5B 0.9800
C5 H5C 0.9800
C6 H6A 0.9800
C6 H6B 0.9800
C6 H6C 0.9800
C7 C8 1.529(2)
C7 C13 1.526(2)
C8 C9 1.532(2)
C8 H8A 0.9900
C8 H8B 0.9900
C9 C10 1.527(3)
C9 H9A 0.9900
C9 H9B 0.9900
C10 C11 1.520(3)
C10 H10A 0.9900
C10 H10B 0.9900
C11 C12 1.529(3)
C11 H11A 0.9900
C11 H11B 0.9900
C12 C13 1.529(2)
C12 H12A 0.9900
C12 H12B 0.9900
C13 H13A 0.9900
C13 H13B 0.9900
C14 C15 1.526(2)
C14 C20 1.526(2)
C15 C16 1.534(2)
C15 H15A 0.9900
C15 H15B 0.9900
C16 C17 1.527(2)
C16 H16A 0.9900
C16 H16B 0.9900
C17 C18 1.525(3)
C17 H17A 0.9900
C17 H17B 0.9900
C18 C19 1.528(3)
C18 H18A 0.9900
C18 H18B 0.9900
C19 C20 1.537(2)
C19 H19A 0.9900
C19 H19B 0.9900
C20 H20A 0.9900
C20 H20B 0.9900

loop_
_geom_torsion_atom_site_label_1
_geom_torsion_atom_site_label_2
_geom_torsion_atom_site_label_3
_geom_torsion_atom_site_label_4
_geom_torsion
C4 Si2 O1 O2 -64.62(11)
C5 Si2 O1 O2 56.26(12)
C6 Si2 O1 O2 177.53(10)
Si2 O1 O2 C7 131.40(10)
C7 O3 O4 C14 -145.29(12)
C14 O5 O6 Si1 131.65(10)
C3 Si1 O6 O5 -64.65(10)
C2 Si1 O6 O5 55.59(11)
C1 Si1 O6 O5 176.65(10)
O4 O3 C7 O2 -81.73(14)
O4 O3 C7 C8 159.10(11)
O4 O3 C7 C13 31.87(16)
O1 O2 C7 O3 -73.34(14)
O1 O2 C7 C8 40.42(16)
O1 O2 C7 C13 165.53(11)
O3 C7 C8 C9 -86.55(16)
O2 C7 C8 C9 154.74(14)
C13 C7 C8 C9 38.7(2)
C7 C8 C9 C10 -85.93(18)
C8 C9 C10 C11 71.8(2)
C9 C10 C11 C12 -55.4(2)
C10 C11 C12 C13 73.12(19)
C11 C12 C13 C7 -87.03(18)
O3 C7 C13 C12 157.50(14)
O2 C7 C13 C12 -83.45(16)
C8 C7 C13 C12 38.0(2)
O3 O4 C14 O5 -80.08(14)
O3 O4 C14 C15 33.27(17)
O3 O4 C14 C20 160.17(11)
O6 O5 C14 O4 -73.68(14)
O6 O5 C14 C15 165.74(11)
O6 O5 C14 C20 40.55(16)
O4 C14 C15 C16 158.38(14)
O5 C14 C15 C16 -82.75(16)
C20 C14 C15 C16 39.2(2)
C14 C15 C16 C17 -88.31(18)
C15 C16 C17 C18 72.45(19)
C16 C17 C18 C19 -53.6(2)
C17 C18 C19 C20 71.4(2)
O4 C14 C20 C19 -87.57(16)
O5 C14 C20 C19 153.40(14)
C15 C14 C20 C19 37.1(2)
C18 C19 C20 C14 -85.73(18)
